data_2238785
loop_
_publ_author_name
'Chantrapromma, Suchada'
'Ruanwas, Pumsak'
'Jindawong, Boonwasana'
'Fun, Hoong-Kun'

_publ_section_title
;
 1-Methyl-4-[(<i>E</i>)-2-(3-hydroxy-4-methoxyphenyl)ethenyl]pyridinium
 4-bromobenzenesulfonate monohydrate
;
_journal_coeditor_code SJ5354
_journal_issue 11
_journal_name_full 'Acta Crystallographica Section E'
_journal_page_first o1623
_journal_page_last o1624
_journal_paper_doi 10.1107/S1600536813027244
_journal_volume 69
_journal_year 2013
_chemical_formula_iupac 'C15 H16 N O2 +, C6 H4 Br O3 S -, H2 O'
_chemical_formula_moiety 'C15 H16 N O2 +, C6 H4 Br O3 S -, H2 O'
_chemical_formula_sum 'C21 H22 Br N O6 S'
_chemical_formula_weight 496.37
_chemical_melting_point_gt 511
_chemical_melting_point_lt 512
_chemical_name_systematic
;
1-Methyl-4-[(<i>E</i>)-2-(3-hydroxy-4-methoxyphenyl)ethenyl]pyridinium
4-bromobenzenesulfonate monohydrate
;
_space_group_IT_number 2
_symmetry_cell_setting triclinic
_symmetry_space_group_name_Hall '-P 1'
_symmetry_space_group_name_H-M 'P -1'
_atom_sites_solution_hydrogens geom
_atom_sites_solution_primary direct
_atom_sites_solution_secondary difmap
_audit_creation_method SHELXL-97
_cell_angle_alpha 80.1070(10)
_cell_angle_beta 73.1400(10)
_cell_angle_gamma 83.2970(10)
_cell_formula_units_Z 2
_cell_length_a 9.7426(7)
_cell_length_b 9.8821(7)
_cell_length_c 11.8356(8)
_cell_measurement_reflns_used 3717
_cell_measurement_temperature 100
_cell_measurement_theta_max 24.99
_cell_measurement_theta_min 2.10
_cell_volume 1071.60(13)
_computing_cell_refinement 'APEX2 (Bruker, 2005)'
_computing_data_collection 'APEX2 (Bruker, 2005)'
_computing_data_reduction 'SAINT (Bruker, 2005)'
_computing_molecular_graphics 'SHELXTL (Sheldrick, 2008)'
_computing_publication_material
;
SHELXTL (Sheldrick, 2008), PLATON (Spek, 2009) and publCIF
(Westrip, 2010)
;
_computing_structure_refinement 'SHELXTL (Sheldrick, 2008)'
_computing_structure_solution 'SHELXTL (Sheldrick, 2008)'
_diffrn_ambient_temperature 100
_diffrn_measured_fraction_theta_full 0.984
_diffrn_measured_fraction_theta_max 0.984
_diffrn_measurement_device_type 'Bruker APEXII CCD area-detector'
_diffrn_measurement_method '\f and \w scans'
_diffrn_radiation_monochromator graphite
_diffrn_radiation_source 'sealed tube'
_diffrn_radiation_type MoK\a
_diffrn_radiation_wavelength 0.71073
_diffrn_reflns_av_R_equivalents 0.0267
_diffrn_reflns_av_sigmaI/netI 0.0440
_diffrn_reflns_limit_h_max 11
_diffrn_reflns_limit_h_min -11
_diffrn_reflns_limit_k_max 11
_diffrn_reflns_limit_k_min -11
_diffrn_reflns_limit_l_max 12
_diffrn_reflns_limit_l_min -14
_diffrn_reflns_number 5431
_diffrn_reflns_theta_full 24.99
_diffrn_reflns_theta_max 24.99
_diffrn_reflns_theta_min 2.10
_diffrn_standards_number 0
_exptl_absorpt_coefficient_mu 2.053
_exptl_absorpt_correction_T_max 0.7281
_exptl_absorpt_correction_T_min 0.4024
_exptl_absorpt_correction_type multi-scan
_exptl_absorpt_process_details '(SADABS; Bruker, 2005)'
_exptl_crystal_colour yellow
_exptl_crystal_density_diffrn 1.538
_exptl_crystal_density_method 'not measured'
_exptl_crystal_description needle
_exptl_crystal_F_000 508
_exptl_crystal_size_max 0.54
_exptl_crystal_size_mid 0.51
_exptl_crystal_size_min 0.16
_refine_diff_density_max 0.594
_refine_diff_density_min -0.816
_refine_ls_extinction_coef 0.026(3)
_refine_ls_extinction_expression Fc^*^=kFc[1+0.001xFc^2^\l^3^/sin(2\q)]^-1/4^
_refine_ls_extinction_method 'SHELXTL (Sheldrick, 2008)'
_refine_ls_goodness_of_fit_ref 1.048
_refine_ls_hydrogen_treatment mixed
_refine_ls_matrix_type full
_refine_ls_number_parameters 286
_refine_ls_number_reflns 3717
_refine_ls_number_restraints 0
_refine_ls_restrained_S_all 1.048
_refine_ls_R_factor_all 0.0462
_refine_ls_R_factor_gt 0.0432
_refine_ls_shift/su_max 0.001
_refine_ls_shift/su_mean 0.001
_refine_ls_structure_factor_coef Fsqd
_refine_ls_weighting_details 'calc w=1/[\s^2^(Fo^2^)+(0.0865P)^2^+0.2408P] where P=(Fo^2^+2Fc^2^)/3'
_refine_ls_weighting_scheme calc
_refine_ls_wR_factor_gt 0.1223
_refine_ls_wR_factor_ref 0.1254
_reflns_number_gt 3392
_reflns_number_total 3717
_reflns_threshold_expression I>2\s(I)
_cod_data_source_file sj5354.cif
_cod_data_source_block I
_cod_database_code 2238785

loop_
_symmetry_equiv_pos_as_xyz
'x, y, z'
'-x, -y, -z'

loop_
_atom_site_type_symbol
_atom_site_label
_atom_site_fract_x
_atom_site_fract_y
_atom_site_fract_z
_atom_site_U_iso_or_equiv
_atom_site_adp_type
_atom_site_calc_flag
_atom_site_refinement_flags
_atom_site_occupancy
_atom_site_symmetry_multiplicity
Br Br1 0.33252(3) -0.08552(3) 0.17801(3) 0.05706(18) Uani d . 1 1
S S1 0.31851(7) 0.54351(6) 0.25594(6) 0.0432(2) Uani d . 1 1
O O1 0.3962(3) 0.6148(2) 0.14279(19) 0.0682(7) Uani d . 1 1
O O2 0.3892(3) 0.5389(2) 0.3481(2) 0.0690(6) Uani d . 1 1
O O3 0.1683(2) 0.5911(2) 0.2912(3) 0.0717(7) Uani d . 1 1
O O4 0.0748(2) 0.0170(3) 0.57781(19) 0.0612(6) Uani d . 1 1
H H4A 0.021(4) 0.083(4) 0.573(3) 0.060(10) Uiso d . 1 1
O O5 0.3044(3) -0.1435(3) 0.5684(2) 0.0673(7) Uani d . 1 1
N N1 -0.1966(3) 0.4820(3) 1.2500(2) 0.0552(6) Uani d . 1 1
C C1 0.3205(3) 0.3703(3) 0.2328(2) 0.0370(5) Uani d . 1 1
C C2 0.3903(3) 0.3303(3) 0.1220(2) 0.0397(5) Uani d . 1 1
H H2A 0.4362 0.3947 0.0595 0.048 Uiso calc R 1 1
C C3 0.3917(3) 0.1959(3) 0.1045(2) 0.0413(6) Uani d . 1 1
H H3A 0.4375 0.1692 0.0303 0.050 Uiso calc R 1 1
C C4 0.3239(3) 0.1009(3) 0.1991(2) 0.0414(6) Uani d . 1 1
C C5 0.2534(3) 0.1391(3) 0.3101(2) 0.0473(6) Uani d . 1 1
H H5A 0.2081 0.0745 0.3728 0.057 Uiso calc R 1 1
C C6 0.2516(3) 0.2742(3) 0.3261(2) 0.0434(6) Uani d . 1 1
H H6A 0.2040 0.3013 0.3999 0.052 Uiso calc R 1 1
C C7 0.0825(3) 0.0955(3) 0.7566(2) 0.0459(6) Uani d . 1 1
H H7A -0.0007 0.1528 0.7583 0.055 Uiso calc R 1 1
C C8 0.1366(3) 0.0180(3) 0.6658(2) 0.0450(6) Uani d . 1 1
C C9 0.2618(3) -0.0698(3) 0.6621(3) 0.0512(7) Uani d . 1 1
C C10 0.3307(3) -0.0750(4) 0.7487(3) 0.0607(8) Uani d . 1 1
H H10A 0.4147 -0.1313 0.7460 0.073 Uiso calc R 1 1
C C11 0.2752(4) 0.0035(4) 0.8403(3) 0.0630(9) Uani d . 1 1
H H11A 0.3226 -0.0016 0.8988 0.076 Uiso calc R 1 1
C C12 0.1506(3) 0.0898(3) 0.8470(2) 0.0483(7) Uani d . 1 1
C C13 0.0935(3) 0.1690(3) 0.9448(3) 0.0536(7) Uani d . 1 1
H H13A 0.1457 0.1596 1.0006 0.064 Uiso calc R 1 1
C C14 -0.0245(3) 0.2534(3) 0.9641(3) 0.0518(7) Uani d . 1 1
H H14A -0.0767 0.2641 0.9082 0.062 Uiso calc R 1 1
C C15 -0.0802(3) 0.3305(3) 1.0634(2) 0.0482(6) Uani d . 1 1
C C16 -0.0137(3) 0.3290(4) 1.1535(3) 0.0601(8) Uani d . 1 1
H H16A 0.0721 0.2758 1.1515 0.072 Uiso calc R 1 1
C C17 -0.0727(4) 0.4041(4) 1.2442(3) 0.0621(8) Uani d . 1 1
H H17A -0.0265 0.4016 1.3032 0.074 Uiso calc R 1 1
C C18 -0.2637(4) 0.4864(4) 1.1655(3) 0.0610(8) Uani d . 1 1
H H18A -0.3492 0.5408 1.1698 0.073 Uiso calc R 1 1
C C19 -0.2093(3) 0.4127(4) 1.0733(3) 0.0580(8) Uani d . 1 1
H H19A -0.2585 0.4169 1.0160 0.070 Uiso calc R 1 1
C C20 -0.2569(5) 0.5637(4) 1.3496(3) 0.0757(10) Uani d . 1 1
H H20A -0.3572 0.5877 1.3571 0.114 Uiso calc R 1 1
H H20B -0.2069 0.6460 1.3336 0.114 Uiso calc R 1 1
H H20C -0.2456 0.5101 1.4225 0.114 Uiso calc R 1 1
C C21 0.4426(4) -0.2138(5) 0.5445(4) 0.0830(12) Uani d . 1 1
H H21A 0.4610 -0.2535 0.4725 0.125 Uiso calc R 1 1
H H21B 0.4467 -0.2854 0.6097 0.125 Uiso calc R 1 1
H H21C 0.5137 -0.1501 0.5350 0.125 Uiso calc R 1 1
O O1W 0.0853(3) 0.7571(3) 0.4734(2) 0.0615(6) Uani d . 1 1
H H1W1 0.143(5) 0.796(5) 0.490(4) 0.087(16) Uiso d . 1 1
H H2W1 0.120(5) 0.706(5) 0.423(4) 0.082(13) Uiso d . 1 1

loop_
_atom_site_aniso_label
_atom_site_aniso_U_11
_atom_site_aniso_U_22
_atom_site_aniso_U_33
_atom_site_aniso_U_12
_atom_site_aniso_U_13
_atom_site_aniso_U_23
Br1 0.0620(3) 0.0341(2) 0.0688(3) -0.01219(14) -0.00293(16) -0.01084(14)
S1 0.0501(4) 0.0321(4) 0.0444(4) -0.0052(3) -0.0061(3) -0.0074(3)
O1 0.1028(18) 0.0350(11) 0.0525(12) -0.0186(11) 0.0039(11) -0.0027(9)
O2 0.0927(18) 0.0552(13) 0.0709(14) -0.0150(12) -0.0346(13) -0.0139(11)
O3 0.0546(14) 0.0496(13) 0.1069(18) 0.0051(11) -0.0082(12) -0.0308(12)
O4 0.0587(13) 0.0770(16) 0.0564(13) 0.0155(12) -0.0285(10) -0.0243(11)
O5 0.0547(13) 0.0828(17) 0.0703(14) 0.0182(12) -0.0225(11) -0.0339(12)
N1 0.0515(14) 0.0595(16) 0.0491(13) -0.0117(12) -0.0023(11) -0.0081(11)
C1 0.0358(12) 0.0314(12) 0.0415(13) -0.0042(9) -0.0072(10) -0.0035(10)
C2 0.0385(13) 0.0331(13) 0.0404(13) -0.0050(10) -0.0029(10) 0.0011(10)
C3 0.0414(13) 0.0413(14) 0.0374(12) -0.0029(11) -0.0031(10) -0.0088(10)
C4 0.0395(13) 0.0308(12) 0.0504(14) -0.0062(10) -0.0066(11) -0.0044(10)
C5 0.0489(15) 0.0361(14) 0.0483(15) -0.0130(11) -0.0004(12) 0.0010(11)
C6 0.0436(14) 0.0439(14) 0.0362(12) -0.0063(11) 0.0008(10) -0.0065(11)
C7 0.0360(13) 0.0552(16) 0.0451(14) -0.0043(11) -0.0100(11) -0.0046(12)
C8 0.0405(14) 0.0519(16) 0.0424(14) -0.0059(11) -0.0114(11) -0.0049(11)
C9 0.0434(15) 0.0558(17) 0.0542(16) -0.0043(13) -0.0131(12) -0.0074(13)
C10 0.0456(16) 0.073(2) 0.067(2) 0.0074(15) -0.0225(15) -0.0151(16)
C11 0.0545(18) 0.082(2) 0.0612(19) 0.0042(16) -0.0302(15) -0.0147(17)
C12 0.0418(14) 0.0584(18) 0.0457(14) -0.0108(13) -0.0127(11) -0.0045(12)
C13 0.0492(16) 0.069(2) 0.0475(15) -0.0099(14) -0.0185(13) -0.0073(14)
C14 0.0492(16) 0.0628(19) 0.0464(15) -0.0109(14) -0.0160(12) -0.0062(13)
C15 0.0410(14) 0.0563(17) 0.0451(14) -0.0122(12) -0.0089(11) -0.0003(13)
C16 0.0465(16) 0.081(2) 0.0544(17) 0.0015(15) -0.0150(13) -0.0177(16)
C17 0.0539(18) 0.081(2) 0.0534(17) -0.0055(16) -0.0158(14) -0.0145(16)
C18 0.0500(17) 0.067(2) 0.0607(18) -0.0004(15) -0.0111(14) -0.0061(15)
C19 0.0522(17) 0.071(2) 0.0527(17) -0.0032(15) -0.0192(14) -0.0075(15)
C20 0.080(2) 0.079(3) 0.064(2) -0.005(2) -0.0029(18) -0.0287(19)
C21 0.064(2) 0.090(3) 0.095(3) 0.023(2) -0.022(2) -0.036(2)
O1W 0.0623(14) 0.0660(15) 0.0545(13) 0.0033(12) -0.0109(11) -0.0183(11)

loop_
_atom_type_symbol
_atom_type_description
_atom_type_scat_dispersion_real
_atom_type_scat_dispersion_imag
_atom_type_scat_source
C C 0.0033 0.0016 'International Tables Vol C Tables 4.2.6.8 and 6.1.1.4'
H H 0.0000 0.0000 'International Tables Vol C Tables 4.2.6.8 and 6.1.1.4'
N N 0.0061 0.0033 'International Tables Vol C Tables 4.2.6.8 and 6.1.1.4'
O O 0.0106 0.0060 'International Tables Vol C Tables 4.2.6.8 and 6.1.1.4'
S S 0.1246 0.1234 'International Tables Vol C Tables 4.2.6.8 and 6.1.1.4'
Br Br -0.2901 2.4595 'International Tables Vol C Tables 4.2.6.8 and 6.1.1.4'

loop_
_geom_angle_atom_site_label_1
_geom_angle_atom_site_label_2
_geom_angle_atom_site_label_3
_geom_angle
O1 S1 O2 112.81(16)
O1 S1 O3 112.92(16)
O2 S1 O3 113.31(16)
O1 S1 C1 105.43(12)
O2 S1 C1 106.15(12)
O3 S1 C1 105.34(12)
C8 O4 H4A 111(3)
C9 O5 C21 118.7(3)
C18 N1 C17 119.8(3)
C18 N1 C20 120.5(3)
C17 N1 C20 119.6(3)
C6 C1 C2 119.9(2)
C6 C1 S1 119.64(19)
C2 C1 S1 120.50(19)
C3 C2 C1 120.3(2)
C3 C2 H2A 119.8
C1 C2 H2A 119.8
C2 C3 C4 119.1(2)
C2 C3 H3A 120.4
C4 C3 H3A 120.4
C3 C4 C5 121.3(2)
C3 C4 Br1 119.4(2)
C5 C4 Br1 119.21(19)
C6 C5 C4 119.0(2)
C6 C5 H5A 120.5
C4 C5 H5A 120.5
C5 C6 C1 120.4(2)
C5 C6 H6A 119.8
C1 C6 H6A 119.8
C8 C7 C12 121.1(3)
C8 C7 H7A 119.5
C12 C7 H7A 119.5
O4 C8 C7 123.9(2)
O4 C8 C9 115.8(2)
C7 C8 C9 120.3(2)
O5 C9 C10 125.6(3)
O5 C9 C8 115.0(2)
C10 C9 C8 119.4(3)
C9 C10 C11 120.0(3)
C9 C10 H10A 120.0
C11 C10 H10A 120.0
C10 C11 C12 121.9(3)
C10 C11 H11A 119.1
C12 C11 H11A 119.1
C11 C12 C7 117.4(3)
C11 C12 C13 120.8(3)
C7 C12 C13 121.8(3)
C14 C13 C12 127.6(3)
C14 C13 H13A 116.2
C12 C13 H13A 116.2
C13 C14 C15 126.5(3)
C13 C14 H14A 116.7
C15 C14 H14A 116.7
C16 C15 C19 116.0(3)
C16 C15 C14 124.2(3)
C19 C15 C14 119.8(3)
C17 C16 C15 120.9(3)
C17 C16 H16A 119.5
C15 C16 H16A 119.5
N1 C17 C16 121.1(3)
N1 C17 H17A 119.4
C16 C17 H17A 119.4
N1 C18 C19 121.2(3)
N1 C18 H18A 119.4
C19 C18 H18A 119.4
C18 C19 C15 121.0(3)
C18 C19 H19A 119.5
C15 C19 H19A 119.5
N1 C20 H20A 109.5
N1 C20 H20B 109.5
H20A C20 H20B 109.5
N1 C20 H20C 109.5
H20A C20 H20C 109.5
H20B C20 H20C 109.5
O5 C21 H21A 109.5
O5 C21 H21B 109.5
H21A C21 H21B 109.5
O5 C21 H21C 109.5
H21A C21 H21C 109.5
H21B C21 H21C 109.5
H1W1 O1W H2W1 115(4)

loop_
_geom_bond_atom_site_label_1
_geom_bond_atom_site_label_2
_geom_bond_distance
Br1 C4 1.890(3)
S1 O1 1.440(2)
S1 O2 1.441(2)
S1 O3 1.445(2)
S1 C1 1.777(2)
O4 C8 1.348(3)
O4 H4A 0.79(4)
O5 C9 1.369(4)
O5 C21 1.416(4)
N1 C18 1.338(4)
N1 C17 1.344(4)
N1 C20 1.483(4)
C1 C6 1.390(4)
C1 C2 1.391(4)
C2 C3 1.377(4)
C2 H2A 0.9300
C3 C4 1.388(4)
C3 H3A 0.9300
C4 C5 1.389(4)
C5 C6 1.377(4)
C5 H5A 0.9300
C6 H6A 0.9300
C7 C8 1.371(4)
C7 C12 1.404(4)
C7 H7A 0.9300
C8 C9 1.406(4)
C9 C10 1.370(4)
C10 C11 1.386(5)
C10 H10A 0.9300
C11 C12 1.390(4)
C11 H11A 0.9300
C12 C13 1.448(4)
C13 C14 1.326(5)
C13 H13A 0.9300
C14 C15 1.449(4)
C14 H14A 0.9300
C15 C16 1.397(4)
C15 C19 1.402(4)
C16 C17 1.361(5)
C16 H16A 0.9300
C17 H17A 0.9300
C18 C19 1.359(5)
C18 H18A 0.9300
C19 H19A 0.9300
C20 H20A 0.9600
C20 H20B 0.9600
C20 H20C 0.9600
C21 H21A 0.9600
C21 H21B 0.9600
C21 H21C 0.9600
O1W H1W1 0.80(5)
O1W H2W1 0.81(4)

loop_
_geom_hbond_atom_site_label_D
_geom_hbond_atom_site_label_H
_geom_hbond_atom_site_label_A
_geom_hbond_site_symmetry_A
_geom_hbond_distance_DH
_geom_hbond_distance_HA
_geom_hbond_distance_DA
_geom_hbond_angle_DHA
_geom_hbond_publ_flag
O1W H1W1 O4 1_565 0.80(5) 2.52(5) 3.015(4) 122(4) y
O1W H1W1 O5 1_565 0.80(5) 2.22(5) 3.008(4) 166(4) y
O1W H2W1 O3 1_555 0.82(5) 2.00(5) 2.809(4) 169(5) y
O4 H4A O1W 2_566 0.79(4) 1.88(4) 2.656(4) 168(3) y
C2 H2A O1 2_665 0.93 2.49 3.216(3) 135 y
C5 H5A O4 1_555 0.93 2.40 3.241(3) 150 y
C18 H18A O1 1_456 0.93 2.60 3.476(5) 158 y
C10 H10A Cg1 2_656 0.93 2.78 3.672(4) 160 y
C16 H16A Cg1 1_556 0.93 2.72 3.543(3) 148 y

loop_
_geom_torsion_atom_site_label_1
_geom_torsion_atom_site_label_2
_geom_torsion_atom_site_label_3
_geom_torsion_atom_site_label_4
_geom_torsion
O1 S1 C1 C6 -179.1(2)
O2 S1 C1 C6 61.0(2)
O3 S1 C1 C6 -59.5(2)
O1 S1 C1 C2 0.9(3)
O2 S1 C1 C2 -119.0(2)
O3 S1 C1 C2 120.5(2)
C6 C1 C2 C3 -0.1(4)
S1 C1 C2 C3 179.9(2)
C1 C2 C3 C4 -0.6(4)
C2 C3 C4 C5 0.8(4)
C2 C3 C4 Br1 -177.19(19)
C3 C4 C5 C6 -0.2(4)
Br1 C4 C5 C6 177.8(2)
C4 C5 C6 C1 -0.6(4)
C2 C1 C6 C5 0.8(4)
S1 C1 C6 C5 -179.3(2)
C12 C7 C8 O4 178.7(3)
C12 C7 C8 C9 0.4(5)
C21 O5 C9 C10 -11.6(6)
C21 O5 C9 C8 168.1(3)
O4 C8 C9 O5 0.6(4)
C7 C8 C9 O5 179.0(3)
O4 C8 C9 C10 -179.8(3)
C7 C8 C9 C10 -1.3(5)
O5 C9 C10 C11 -179.0(3)
C8 C9 C10 C11 1.4(5)
C9 C10 C11 C12 -0.5(6)
C10 C11 C12 C7 -0.4(5)
C10 C11 C12 C13 178.9(3)
C8 C7 C12 C11 0.5(4)
C8 C7 C12 C13 -178.8(3)
C11 C12 C13 C14 -178.9(3)
C7 C12 C13 C14 0.4(5)
C12 C13 C14 C15 179.3(3)
C13 C14 C15 C16 1.6(5)
C13 C14 C15 C19 -178.1(3)
C19 C15 C16 C17 -0.3(5)
C14 C15 C16 C17 -179.9(3)
C18 N1 C17 C16 0.0(5)
C20 N1 C17 C16 -179.4(4)
C15 C16 C17 N1 0.1(6)
C17 N1 C18 C19 0.3(5)
C20 N1 C18 C19 179.6(3)
N1 C18 C19 C15 -0.5(6)
C16 C15 C19 C18 0.5(5)
C14 C15 C19 C18 -179.8(3)
